data_4038971
loop_
_publ_author_name
'Lamprecht, Zandria'
'Malan, Frederick P.'
'Liles, David C.'
'Lotz, Simon'
'Bezuidenhout, Daniela I.'

_publ_section_title
;
 Synthesis and structure of annulated
 dithieno[2,3-b;3&#x02B9;,2&#x02B9;-d]thienyl- and ring-opened
 3,3&#x02B9;-bithienyl Fischer carbene complexes
;
_journal_name_full 'Journal of Organometallic Chemistry'
_journal_page_first 121466
_journal_paper_doi 10.1016/j.jorganchem.2020.121466
_journal_volume 925
_journal_year 2020
_chemical_formula_moiety 'C24 H14 N2 O10 S3 W2'
_chemical_formula_sum 'C24 H14 N2 O10 S3 W2'
_chemical_formula_weight 954.25
_space_group_crystal_system monoclinic
_space_group_IT_number 14
_space_group_name_Hall '-P 2yn'
_space_group_name_H-M_alt 'P 1 21/n 1'
_atom_sites_solution_hydrogens geom
_audit_contact_author_name
;
;
_audit_creation_date 2019-09-27
_cell_angle_alpha 90
_cell_angle_beta 95.543(3)
_cell_angle_gamma 90
_cell_formula_units_Z 4
_cell_length_a 6.5741(5)
_cell_length_b 15.1714(10)
_cell_length_c 32.440(2)
_cell_measurement_reflns_used 9517
_cell_measurement_temperature 150(2)
_cell_measurement_theta_max 71.76
_cell_measurement_theta_min 2.74
_cell_volume 3220.4(4)
_computing_cell_refinement 'SAINT V8.38A (?, 2016)'
_computing_data_reduction 'SAINT V8.38A (?, 2016)'
_computing_structure_refinement 'ShelXL (Sheldrick, 2015)'
_computing_structure_solution 'SHELXT 2014/5 (Sheldrick, 2014)'
_diffrn_ambient_temperature 150.15
_diffrn_measured_fraction_theta_full 0.999
_diffrn_measured_fraction_theta_max 0.998
_diffrn_measurement_device_type 'Bruker APEX-II CCD'
_diffrn_measurement_method '\f and \w scans'
_diffrn_radiation_type CuK\a
_diffrn_radiation_wavelength 1.54178
_diffrn_reflns_av_R_equivalents 0.1304
_diffrn_reflns_av_unetI/netI 0.0470
_diffrn_reflns_Laue_measured_fraction_full 0.999
_diffrn_reflns_Laue_measured_fraction_max 0.998
_diffrn_reflns_limit_h_max 8
_diffrn_reflns_limit_h_min -7
_diffrn_reflns_limit_k_max 18
_diffrn_reflns_limit_k_min -18
_diffrn_reflns_limit_l_max 40
_diffrn_reflns_limit_l_min -40
_diffrn_reflns_number 130982
_diffrn_reflns_point_group_measured_fraction_full 0.999
_diffrn_reflns_point_group_measured_fraction_max 0.998
_diffrn_reflns_theta_full 67.679
_diffrn_reflns_theta_max 72.118
_diffrn_reflns_theta_min 2.737
_diffrn_standards_number 0
_exptl_absorpt_coefficient_mu 15.285
_exptl_absorpt_correction_T_max 0.7536
_exptl_absorpt_correction_T_min 0.4573
_exptl_absorpt_correction_type multi-scan
_exptl_absorpt_process_details
;
SADABS-2016/2 (Bruker,2016/2) was used for absorption correction.
wR2(int) was 0.1713 before and 0.0986 after correction.
The Ratio of minimum to maximum transmission is 0.6068.
The \l/2 correction factor is Not present.
;
_exptl_crystal_colour yellow
_exptl_crystal_density_diffrn 1.968
_exptl_crystal_description rod
_exptl_crystal_F_000 1792
_exptl_crystal_size_max 0.347
_exptl_crystal_size_mid 0.101
_exptl_crystal_size_min 0.081
_refine_diff_density_max 2.559
_refine_diff_density_min -3.790
_refine_diff_density_rms 0.350
_refine_ls_extinction_coef .
_refine_ls_extinction_method none
_refine_ls_goodness_of_fit_ref 1.196
_refine_ls_hydrogen_treatment constr
_refine_ls_matrix_type full
_refine_ls_number_parameters 374
_refine_ls_number_reflns 6328
_refine_ls_number_restraints 8
_refine_ls_restrained_S_all 1.195
_refine_ls_R_factor_all 0.1159
_refine_ls_R_factor_gt 0.0582
_refine_ls_shift/su_max 0.000
_refine_ls_shift/su_mean 0.000
_refine_ls_structure_factor_coef Fsqd
_refine_ls_weighting_details 'w=1/[\s^2^(Fo^2^)+(0.0771P)^2^+38.7125P] where P=(Fo^2^+2Fc^2^)/3'
_refine_ls_weighting_scheme calc
_refine_ls_wR_factor_gt 0.1498
_refine_ls_wR_factor_ref 0.2062
_reflns_Friedel_coverage 0.000
_reflns_Friedel_fraction_full .
_reflns_Friedel_fraction_max .
_reflns_number_gt 4414
_reflns_number_total 6328
_reflns_threshold_expression 'I > 2\s(I)'
_cod_data_source_file 1111117.cif
_cod_data_source_block 7
_cod_depositor_comments
;
The following automatic conversions were performed:

data item '_exptl_absorpt_correction_type' value 'Multi-Scan' was
changed to 'multi-scan' in accordance with the built-in table derived
from the CIF Core dictionary named 'cif_core.dic' version 2.4.5 last
updated on 2014-11-21.

Automatic conversion script
Id: cif_fix_values 8738 2021-04-28 16:35:53Z antanas 
;
_cod_database_code 4038971
_shelxl_version_number 2013-3
_shelx_space_group_comment
;
The symmetry employed for this shelxl refinement is uniquely defined
by the following loop, which should always be used as a source of
symmetry information in preference to the above space-group names.
They are only intended as comments.
;
_refinement_description
;
1. Fixed Uiso
 At 1.2 times of:
  All C(H) groups
 At 1.5 times of:
  All C(H,H,H) groups
2. Restrained distances
 C6-C9 = C16-C17
 1.51 with sigma of 0.01
 C9-C10 = C15-C16
 1.34 with sigma of 0.01
 C10-C11 = C14-C15
 1.44 with sigma of 0.01
 C11-C12 = C13-C14
 1.39 with sigma of 0.01
3.a Aromatic/amide H refined with riding coordinates:
 C10(H10), C15(H15)
3.b Idealised Me refined as rotating group:
 C7(H7A,H7B,H7C), C8(H8A,H8B,H8C), C18(H18A,H18B,H18C), C19(H19A,H19B,H19C)
;

loop_
_space_group_symop_operation_xyz
'x, y, z'
'-x+1/2, y+1/2, -z+1/2'
'-x, -y, -z'
'x-1/2, -y-1/2, z-1/2'

loop_
_atom_site_label
_atom_site_type_symbol
_atom_site_fract_x
_atom_site_fract_y
_atom_site_fract_z
_atom_site_U_iso_or_equiv
_atom_site_adp_type
_atom_site_occupancy
_atom_site_site_symmetry_order
_atom_site_calc_flag
_atom_site_refinement_flags_posn
_atom_site_refinement_flags_adp
_atom_site_refinement_flags_occupancy
_atom_site_disorder_assembly
_atom_site_disorder_group
W1 W 0.54881(10) 0.45716(4) 0.09056(2) 0.0498(2) Uani 1 1 d . . . . .
W2 W 0.67998(10) 0.46431(4) 0.40643(2) 0.0511(2) Uani 1 1 d . . . . .
S1 S 0.7341(8) 0.2301(3) 0.16137(12) 0.0811(14) Uani 1 1 d . . . . .
S2 S 0.9078(10) 0.1827(4) 0.25205(13) 0.112(2) Uani 1 1 d . . . . .
S3 S 0.8023(8) 0.2297(3) 0.34192(13) 0.0864(15) Uani 1 1 d . . . . .
O1 O 0.416(2) 0.5519(7) 0.1713(4) 0.088(4) Uani 1 1 d . . . . .
O2 O 0.988(2) 0.4355(11) 0.1393(5) 0.110(5) Uani 1 1 d . . . . .
O3 O 0.691(2) 0.6379(9) 0.0561(4) 0.100(4) Uani 1 1 d . . . . .
O4 O 0.707(2) 0.3564(10) 0.0140(4) 0.106(5) Uani 1 1 d . . . . .
O5 O 0.1184(18) 0.5048(8) 0.0435(4) 0.085(3) Uani 1 1 d . . . . .
O6 O 0.460(2) 0.5497(7) 0.3246(3) 0.080(3) Uani 1 1 d . . . . .
O7 O 1.063(3) 0.4414(12) 0.3563(6) 0.129(6) Uani 1 1 d . . . . .
O8 O 0.829(2) 0.6540(8) 0.4349(4) 0.102(5) Uani 1 1 d . . . . .
O9 O 0.940(2) 0.3763(11) 0.4831(4) 0.110(5) Uani 1 1 d . . . . .
O10 O 0.315(2) 0.5147(11) 0.4578(5) 0.111(5) Uani 1 1 d . . . . .
N1 N 0.3155(18) 0.2698(7) 0.0974(3) 0.052(3) Uani 1 1 d . . . . .
N2 N 0.4515(18) 0.2753(7) 0.4050(4) 0.058(3) Uani 1 1 d . . . . .
C1 C 0.463(3) 0.5159(9) 0.1417(6) 0.068(5) Uani 1 1 d . . . . .
C2 C 0.827(3) 0.4392(12) 0.1233(6) 0.077(5) Uani 1 1 d . . . . .
C3 C 0.647(3) 0.5729(11) 0.0674(5) 0.073(5) Uani 1 1 d . . . . .
C4 C 0.649(2) 0.3934(11) 0.0407(6) 0.069(4) Uani 1 1 d . . . . .
C5 C 0.270(3) 0.4841(9) 0.0600(5) 0.065(4) Uani 1 1 d . . . . .
C6 C 0.4440(19) 0.3305(8) 0.1148(3) 0.046(3) Uani 1 1 d D . . . .
C7 C 0.249(3) 0.1903(10) 0.1179(6) 0.078(5) Uani 1 1 d . . . . .
H7A H 0.2648 0.1400 0.1006 0.117 Uiso 1 1 calc GR . . . .
H7B H 0.1076 0.1963 0.1227 0.117 Uiso 1 1 calc GR . . . .
H7C H 0.3300 0.1826 0.1439 0.117 Uiso 1 1 calc GR . . . .
C8 C 0.223(3) 0.2753(11) 0.0558(5) 0.077(5) Uani 1 1 d . . . . .
H8A H 0.2603 0.3302 0.0438 0.115 Uiso 1 1 calc GR . . . .
H8B H 0.0775 0.2721 0.0557 0.115 Uiso 1 1 calc GR . . . .
H8C H 0.2704 0.2273 0.0399 0.115 Uiso 1 1 calc GR . . . .
C9 C 0.528(2) 0.3048(8) 0.1579(3) 0.050(3) Uani 1 1 d D . . . .
C10 C 0.476(2) 0.3296(8) 0.1951(3) 0.057(4) Uani 1 1 d D . . . .
H10 H 0.3718 0.3694 0.1987 0.069 Uiso 1 1 calc R . . . .
C11 C 0.599(2) 0.2882(9) 0.2289(4) 0.062(4) Uani 1 1 d D . . . .
C12 C 0.747(3) 0.2343(11) 0.2138(5) 0.080(5) Uani 1 1 d D . . . .
C14 C 0.618(2) 0.2889(9) 0.2736(3) 0.061(4) Uani 1 1 d D . . . .
C13 C 0.780(2) 0.2356(12) 0.2884(4) 0.078(5) Uani 1 1 d D . . . .
C15 C 0.515(2) 0.3294(8) 0.3058(3) 0.054(3) Uani 1 1 d D . . . .
H15 H 0.4042 0.3674 0.3012 0.065 Uiso 1 1 calc R . . . .
C16 C 0.600(2) 0.3052(8) 0.3435(3) 0.052(3) Uani 1 1 d D . . . .
C17 C 0.550(2) 0.3333(8) 0.3862(3) 0.051(3) Uani 1 1 d D . . . .
C18 C 0.408(3) 0.2865(12) 0.4478(6) 0.085(5) Uani 1 1 d . . . . .
H18A H 0.4609 0.3422 0.4580 0.128 Uiso 1 1 calc GR . . . .
H18B H 0.4711 0.2398 0.4644 0.128 Uiso 1 1 calc GR . . . .
H18C H 0.2628 0.2850 0.4493 0.128 Uiso 1 1 calc GR . . . .
C19 C 0.360(3) 0.1935(11) 0.3862(6) 0.084(5) Uani 1 1 d . . . . .
H19A H 0.3710 0.1940 0.3569 0.126 Uiso 1 1 calc GR . . . .
H19B H 0.2182 0.1905 0.3911 0.126 Uiso 1 1 calc GR . . . .
H19C H 0.4306 0.1432 0.3984 0.126 Uiso 1 1 calc GR . . . .
C20 C 0.534(2) 0.5175(8) 0.3541(5) 0.061(4) Uani 1 1 d . . . . .
C21 C 0.925(3) 0.4465(12) 0.3737(5) 0.077(5) Uani 1 1 d . . . . .
C22 C 0.781(3) 0.5844(11) 0.4244(5) 0.079(5) Uani 1 1 d . . . . .
C23 C 0.841(3) 0.4065(12) 0.4567(5) 0.080(5) Uani 1 1 d . . . . .
C24 C 0.446(3) 0.4938(11) 0.4393(5) 0.073(5) Uani 1 1 d . . . . .

loop_
_atom_site_aniso_label
_atom_site_aniso_U_11
_atom_site_aniso_U_22
_atom_site_aniso_U_33
_atom_site_aniso_U_23
_atom_site_aniso_U_13
_atom_site_aniso_U_12
W1 0.0540(4) 0.0466(3) 0.0476(4) 0.0021(3) -0.0017(3) -0.0022(3)
W2 0.0589(4) 0.0486(3) 0.0452(4) 0.0004(3) 0.0019(3) -0.0012(3)
S1 0.104(3) 0.089(3) 0.049(2) -0.001(2) 0.005(2) 0.045(3)
S2 0.145(5) 0.135(5) 0.052(2) -0.003(3) -0.003(3) 0.089(4)
S3 0.113(4) 0.091(3) 0.052(2) 0.000(2) -0.007(2) 0.051(3)
O1 0.118(11) 0.057(6) 0.089(9) -0.017(6) 0.013(8) 0.007(6)
O2 0.064(8) 0.159(13) 0.103(11) 0.031(9) -0.011(7) -0.011(8)
O3 0.110(10) 0.087(9) 0.102(10) 0.038(7) 0.003(8) -0.033(8)
O4 0.123(12) 0.118(11) 0.081(9) -0.018(8) 0.031(8) 0.016(9)
O5 0.062(7) 0.094(8) 0.095(9) 0.005(7) -0.007(7) 0.007(6)
O6 0.126(10) 0.069(6) 0.041(6) 0.011(5) -0.006(6) 0.007(6)
O7 0.102(12) 0.169(16) 0.124(14) -0.011(12) 0.056(11) -0.013(11)
O8 0.151(13) 0.066(7) 0.082(9) -0.006(6) -0.020(8) -0.039(8)
O9 0.100(10) 0.149(13) 0.080(9) 0.025(9) -0.008(8) 0.036(9)
O10 0.108(11) 0.131(12) 0.099(11) -0.002(9) 0.040(9) 0.027(10)
N1 0.073(8) 0.045(6) 0.036(6) -0.009(4) -0.001(5) 0.001(5)
N2 0.072(8) 0.043(6) 0.058(7) 0.012(5) 0.003(6) -0.003(5)
C1 0.074(10) 0.040(7) 0.085(12) 0.006(7) -0.022(9) -0.010(7)
C2 0.075(11) 0.078(10) 0.073(11) 0.015(9) -0.016(9) -0.011(9)
C3 0.079(11) 0.067(9) 0.068(10) 0.023(8) -0.016(8) -0.024(8)
C4 0.061(10) 0.073(10) 0.073(11) -0.001(9) 0.006(8) 0.005(8)
C5 0.074(10) 0.052(8) 0.064(10) 0.012(7) -0.016(8) 0.005(7)
C6 0.050(7) 0.040(6) 0.047(7) 0.003(5) -0.002(6) 0.000(5)
C7 0.086(12) 0.057(9) 0.092(13) 0.003(9) 0.008(10) -0.010(8)
C8 0.075(11) 0.073(10) 0.079(12) -0.016(9) -0.005(9) -0.017(9)
C9 0.069(9) 0.050(7) 0.035(7) 0.009(5) 0.021(6) 0.002(6)
C10 0.102(11) 0.047(7) 0.024(6) 0.011(5) 0.011(6) -0.009(7)
C11 0.076(10) 0.052(8) 0.055(9) 0.003(6) -0.001(7) 0.013(7)
C12 0.100(13) 0.082(11) 0.056(10) 0.001(8) 0.003(9) 0.035(10)
C14 0.097(12) 0.058(8) 0.028(6) -0.002(6) 0.008(7) 0.024(8)
C13 0.100(13) 0.100(12) 0.036(8) 0.017(8) 0.020(8) 0.034(10)
C15 0.085(10) 0.047(7) 0.031(6) -0.001(5) 0.004(6) 0.004(7)
C16 0.066(9) 0.048(7) 0.042(7) -0.003(6) 0.007(6) 0.008(6)
C17 0.070(9) 0.045(7) 0.038(7) 0.003(5) 0.004(6) 0.010(6)
C18 0.092(13) 0.085(12) 0.083(13) 0.027(10) 0.035(10) 0.001(10)
C19 0.095(13) 0.074(10) 0.082(12) 0.014(9) -0.006(10) -0.016(10)
C20 0.077(10) 0.040(6) 0.064(9) 0.000(6) -0.004(8) -0.005(6)
C21 0.103(14) 0.087(12) 0.042(8) 0.001(8) 0.012(9) -0.008(10)
C22 0.099(13) 0.066(10) 0.065(10) 0.028(8) -0.029(9) -0.020(9)
C23 0.075(11) 0.088(12) 0.072(11) 0.007(9) -0.017(9) 0.009(9)
C24 0.102(14) 0.075(10) 0.040(8) -0.003(7) 0.001(8) 0.003(10)

loop_
_atom_type_symbol
_atom_type_description
_atom_type_scat_dispersion_real
_atom_type_scat_dispersion_imag
_atom_type_scat_source
C C 0.0181 0.0091 'International Tables Vol C Tables 4.2.6.8 and 6.1.1.4'
H H 0.0000 0.0000 'International Tables Vol C Tables 4.2.6.8 and 6.1.1.4'
N N 0.0311 0.0180 'International Tables Vol C Tables 4.2.6.8 and 6.1.1.4'
O O 0.0492 0.0322 'International Tables Vol C Tables 4.2.6.8 and 6.1.1.4'
S S 0.3331 0.5567 'International Tables Vol C Tables 4.2.6.8 and 6.1.1.4'
W W -5.4734 5.5774 'International Tables Vol C Tables 4.2.6.8 and 6.1.1.4'

loop_
_geom_angle_atom_site_label_1
_geom_angle_atom_site_label_2
_geom_angle_atom_site_label_3
_geom_angle
_geom_angle_site_symmetry_1
_geom_angle_site_symmetry_3
C1 W1 C2 86.5(7) . .
C1 W1 C3 92.7(7) . .
C1 W1 C4 176.6(6) . .
C1 W1 C5 90.0(6) . .
C1 W1 C6 88.3(5) . .
C2 W1 C4 90.4(7) . .
C2 W1 C6 89.7(6) . .
C3 W1 C2 90.4(6) . .
C3 W1 C4 88.7(7) . .
C3 W1 C5 87.1(6) . .
C3 W1 C6 179.0(6) . .
C4 W1 C6 90.3(6) . .
C5 W1 C2 175.7(7) . .
C5 W1 C4 93.1(7) . .
C5 W1 C6 92.9(5) . .
C20 W2 C17 88.4(5) . .
C20 W2 C23 176.0(7) . .
C21 W2 C17 91.7(6) . .
C21 W2 C20 87.1(7) . .
C21 W2 C23 89.1(7) . .
C22 W2 C17 176.8(7) . .
C22 W2 C20 89.9(5) . .
C22 W2 C21 90.9(8) . .
C22 W2 C23 91.5(7) . .
C23 W2 C17 90.4(6) . .
C24 W2 C17 93.6(6) . .
C24 W2 C20 91.8(7) . .
C24 W2 C21 174.6(7) . .
C24 W2 C22 83.8(8) . .
C24 W2 C23 92.1(7) . .
C12 S1 C9 90.1(6) . .
C13 S2 C12 88.6(6) . .
C13 S3 C16 90.3(5) . .
C6 N1 C7 125.4(11) . .
C6 N1 C8 123.5(11) . .
C8 N1 C7 111.1(12) . .
C17 N2 C18 121.9(12) . .
C17 N2 C19 125.6(13) . .
C18 N2 C19 112.4(13) . .
O1 C1 W1 178.1(14) . .
O2 C2 W1 173.6(16) . .
O3 C3 W1 175.5(19) . .
O4 C4 W1 178.0(16) . .
O5 C5 W1 175.5(14) . .
N1 C6 W1 130.9(8) . .
N1 C6 C9 112.0(10) . .
C9 C6 W1 117.1(8) . .
N1 C7 H7A 109.5 . .
N1 C7 H7B 109.5 . .
N1 C7 H7C 109.5 . .
H7A C7 H7B 109.5 . .
H7A C7 H7C 109.5 . .
H7B C7 H7C 109.5 . .
N1 C8 H8A 109.5 . .
N1 C8 H8B 109.5 . .
N1 C8 H8C 109.5 . .
H8A C8 H8B 109.5 . .
H8A C8 H8C 109.5 . .
H8B C8 H8C 109.5 . .
C6 C9 S1 115.9(8) . .
C10 C9 S1 112.7(9) . .
C10 C9 C6 131.3(11) . .
C9 C10 H10 123.6 . .
C9 C10 C11 112.9(12) . .
C11 C10 H10 123.6 . .
C12 C11 C10 110.2(12) . .
C12 C11 C14 111.3(11) . .
C14 C11 C10 138.4(11) . .
S1 C12 S2 131.7(8) . .
C11 C12 S1 114.0(11) . .
C11 C12 S2 114.2(11) . .
C13 C14 C11 109.4(10) . .
C13 C14 C15 113.3(11) . .
C15 C14 C11 137.3(10) . .
S2 C13 S3 131.9(8) . .
C14 C13 S2 116.5(10) . .
C14 C13 S3 111.5(10) . .
C14 C15 H15 124.3 . .
C16 C15 C14 111.3(11) . .
C16 C15 H15 124.3 . .
C15 C16 S3 113.4(9) . .
C15 C16 C17 130.4(11) . .
C17 C16 S3 116.1(8) . .
N2 C17 W2 131.9(9) . .
N2 C17 C16 113.9(11) . .
C16 C17 W2 114.1(9) . .
N2 C18 H18A 109.5 . .
N2 C18 H18B 109.5 . .
N2 C18 H18C 109.5 . .
H18A C18 H18B 109.5 . .
H18A C18 H18C 109.5 . .
H18B C18 H18C 109.5 . .
N2 C19 H19A 109.5 . .
N2 C19 H19B 109.5 . .
N2 C19 H19C 109.5 . .
H19A C19 H19B 109.5 . .
H19A C19 H19C 109.5 . .
H19B C19 H19C 109.5 . .
O6 C20 W2 176.8(14) . .
O7 C21 W2 176.1(18) . .
O8 C22 W2 176.6(19) . .
O9 C23 W2 175.6(18) . .
O10 C24 W2 176.8(17) . .

loop_
_geom_bond_atom_site_label_1
_geom_bond_atom_site_label_2
_geom_bond_distance
_geom_bond_site_symmetry_2
W1 C1 2.01(2) .
W1 C2 2.043(17) .
W1 C3 2.040(15) .
W1 C4 2.049(18) .
W1 C5 2.040(15) .
W1 C6 2.211(12) .
W2 C17 2.236(13) .
W2 C20 2.035(15) .
W2 C21 2.03(2) .
W2 C22 2.006(17) .
W2 C23 2.052(16) .
W2 C24 2.00(2) .
S1 C9 1.760(13) .
S1 C12 1.696(16) .
S2 C12 1.738(16) .
S2 C13 1.713(15) .
S3 C13 1.729(14) .
S3 C16 1.762(12) .
O1 C1 1.17(2) .
O2 C2 1.134(19) .
O3 C3 1.100(17) .
O4 C4 1.126(19) .
O5 C5 1.128(17) .
O6 C20 1.140(17) .
O7 C21 1.11(2) .
O8 C22 1.144(18) .
O9 C23 1.125(18) .
O10 C24 1.15(2) .
N1 C6 1.337(15) .
N1 C7 1.466(18) .
N1 C8 1.426(18) .
N2 C17 1.281(17) .
N2 C18 1.45(2) .
N2 C19 1.485(19) .
C6 C9 1.507(9) .
C7 H7A 0.9600 .
C7 H7B 0.9600 .
C7 H7C 0.9600 .
C8 H8A 0.9600 .
C8 H8B 0.9600 .
C8 H8C 0.9600 .
C9 C10 1.338(9) .
C10 H10 0.9300 .
C10 C11 1.443(9) .
C11 C12 1.393(9) .
C11 C14 1.442(17) .
C14 C13 1.388(9) .
C14 C15 1.436(9) .
C15 H15 0.9300 .
C15 C16 1.345(9) .
C16 C17 1.516(9) .
C18 H18A 0.9600 .
C18 H18B 0.9600 .
C18 H18C 0.9600 .
C19 H19A 0.9600 .
C19 H19B 0.9600 .
C19 H19C 0.9600 .

loop_
_geom_torsion_atom_site_label_1
_geom_torsion_atom_site_label_2
_geom_torsion_atom_site_label_3
_geom_torsion_atom_site_label_4
_geom_torsion
_geom_torsion_site_symmetry_1
_geom_torsion_site_symmetry_2
_geom_torsion_site_symmetry_3
_geom_torsion_site_symmetry_4
W1 C6 C9 S1 -98.5(10) . . . .
W1 C6 C9 C10 80.5(17) . . . .
S1 C9 C10 C11 -0.9(16) . . . .
S3 C16 C17 W2 99.7(9) . . . .
S3 C16 C17 N2 -76.4(15) . . . .
N1 C6 C9 S1 81.0(13) . . . .
N1 C6 C9 C10 -100.0(17) . . . .
C6 C9 C10 C11 -179.9(14) . . . .
C7 N1 C6 W1 -176.1(11) . . . .
C7 N1 C6 C9 4.5(19) . . . .
C8 N1 C6 W1 3(2) . . . .
C8 N1 C6 C9 -176.3(13) . . . .
C9 S1 C12 S2 -179.5(16) . . . .
C9 S1 C12 C11 1.3(15) . . . .
C9 C10 C11 C12 1.9(19) . . . .
C9 C10 C11 C14 179.1(18) . . . .
C10 C11 C12 S1 -2.1(19) . . . .
C10 C11 C12 S2 178.7(12) . . . .
C10 C11 C14 C13 -176.7(18) . . . .
C10 C11 C14 C15 3(3) . . . .
C11 C14 C13 S2 -1(2) . . . .
C11 C14 C13 S3 -177.2(12) . . . .
C11 C14 C15 C16 179.5(18) . . . .
C12 S1 C9 C6 179.0(12) . . . .
C12 S1 C9 C10 -0.2(13) . . . .
C12 S2 C13 S3 176.2(17) . . . .
C12 S2 C13 C14 1.6(17) . . . .
C12 C11 C14 C13 0(2) . . . .
C12 C11 C14 C15 -179.6(19) . . . .
C14 C11 C12 S1 179.9(12) . . . .
C14 C11 C12 S2 1(2) . . . .
C14 C15 C16 S3 -1.9(16) . . . .
C14 C15 C16 C17 177.3(14) . . . .
C13 S2 C12 S1 179.7(17) . . . .
C13 S2 C12 C11 -1.2(16) . . . .
C13 S3 C16 C15 3.0(13) . . . .
C13 S3 C16 C17 -176.3(12) . . . .
C13 C14 C15 C16 -1(2) . . . .
C15 C14 C13 S2 178.6(12) . . . .
C15 C14 C13 S3 3(2) . . . .
C15 C16 C17 W2 -79.5(18) . . . .
C15 C16 C17 N2 104.5(17) . . . .
C16 S3 C13 S2 -178.1(16) . . . .
C16 S3 C13 C14 -3.3(15) . . . .
C18 N2 C17 W2 -1(2) . . . .
C18 N2 C17 C16 173.7(13) . . . .
C19 N2 C17 W2 174.9(11) . . . .
C19 N2 C17 C16 -10(2) . . . .
